data_7113829
loop_
_publ_author_name
'Cametti, Massimo'
'Nissinen, Maija'
'Cort, Antonella Dalla'
'Mandolini, Luigi'
'Rissanen, Kari'

_publ_section_title
;
 Uranyl-salophen based ditopic receptors for the recognition of quaternary
 ammonium halides
;
_journal_issue 19
_journal_name_full 'Chemical Communications'
_journal_page_first 2420
_journal_paper_doi 10.1039/b307849c
_journal_year 2003
_chemical_formula_sum 'C38 H38 Cl N3 O6 U'
_chemical_formula_weight 906.19
_chemical_name_systematic
;
?
;
_space_group_IT_number 82
_symmetry_cell_setting tetragonal
_symmetry_space_group_name_Hall 'I -4'
_symmetry_space_group_name_H-M 'I -4'
_atom_sites_solution_hydrogens geom
_atom_sites_solution_primary direct
_atom_sites_solution_secondary difmap
_audit_creation_method SHELXL-97
_cell_angle_alpha 90.00
_cell_angle_beta 90.00
_cell_angle_gamma 90.00
_cell_formula_units_Z 8
_cell_length_a 19.293(3)
_cell_length_b 19.293(3)
_cell_length_c 19.421(4)
_cell_measurement_temperature 173(2)
_cell_volume 7229(2)
_computing_cell_refinement denzo-smn
_computing_data_collection collect
_computing_data_reduction denzo-smn
_computing_structure_refinement 'SHELXL-97 (Sheldrick, 1997)'
_computing_structure_solution shelxs-97
_diffrn_ambient_temperature 173(2)
_diffrn_measured_fraction_theta_full 0.996
_diffrn_measured_fraction_theta_max 0.996
_diffrn_measurement_device_type 'nonius kappa ccd'
_diffrn_radiation_monochromator graphite
_diffrn_radiation_source 'fine-focus sealed tube'
_diffrn_radiation_type MoK\a
_diffrn_radiation_wavelength 0.71073
_diffrn_reflns_av_R_equivalents 0.1196
_diffrn_reflns_av_sigmaI/netI 0.0908
_diffrn_reflns_limit_h_max 19
_diffrn_reflns_limit_h_min -21
_diffrn_reflns_limit_k_max 22
_diffrn_reflns_limit_k_min -23
_diffrn_reflns_limit_l_max 16
_diffrn_reflns_limit_l_min -23
_diffrn_reflns_number 16316
_diffrn_reflns_theta_full 25.10
_diffrn_reflns_theta_max 25.10
_diffrn_reflns_theta_min 1.49
_exptl_absorpt_coefficient_mu 4.614
_exptl_absorpt_correction_T_max 0.4588
_exptl_absorpt_correction_T_min 0.3382
_exptl_absorpt_correction_type platmulabs
_exptl_absorpt_process_details 'R. H. Blessing, Acta Crystallogr.A 1995, 51, 33'
_exptl_crystal_colour red
_exptl_crystal_density_diffrn 1.665
_exptl_crystal_density_method 'not measured'
_exptl_crystal_description block
_exptl_crystal_F_000 3552
_exptl_crystal_size_max 0.30
_exptl_crystal_size_mid 0.20
_exptl_crystal_size_min 0.20
_refine_diff_density_max 1.624
_refine_diff_density_min -1.458
_refine_diff_density_rms 0.203
_refine_ls_abs_structure_details 'Flack H D (1983), Acta Cryst. A39, 876-881'
_refine_ls_abs_structure_Flack -0.001(11)
_refine_ls_extinction_method none
_refine_ls_goodness_of_fit_ref 1.064
_refine_ls_hydrogen_treatment constr
_refine_ls_matrix_type full
_refine_ls_number_parameters 446
_refine_ls_number_reflns 6368
_refine_ls_number_restraints 0
_refine_ls_restrained_S_all 1.064
_refine_ls_R_factor_all 0.0577
_refine_ls_R_factor_gt 0.0482
_refine_ls_shift/su_max 0.001
_refine_ls_shift/su_mean 0.000
_refine_ls_structure_factor_coef Fsqd
_refine_ls_weighting_details 'calc w=1/[\s^2^(Fo^2^)+(0.0637P)^2^+64.4995P] where P=(Fo^2^+2Fc^2^)/3'
_refine_ls_weighting_scheme calc
_refine_ls_wR_factor_gt 0.1209
_refine_ls_wR_factor_ref 0.1329
_reflns_number_gt 5827
_reflns_number_total 6368
_reflns_threshold_expression >2sigma(I)
_cod_data_source_file b307849c.txt
_cod_data_source_block 2*TMACl
_cod_original_sg_symbol_H-M I-4
_cod_database_code 7113829

loop_
_symmetry_equiv_pos_as_xyz
'x, y, z'
'-x, -y, z'
'y, -x, -z'
'-y, x, -z'
'x+1/2, y+1/2, z+1/2'
'-x+1/2, -y+1/2, z+1/2'
'y+1/2, -x+1/2, -z+1/2'
'-y+1/2, x+1/2, -z+1/2'

loop_
_atom_site_label
_atom_site_type_symbol
_atom_site_fract_x
_atom_site_fract_y
_atom_site_fract_z
_atom_site_U_iso_or_equiv
_atom_site_adp_type
_atom_site_occupancy
_atom_site_symmetry_multiplicity
_atom_site_calc_flag
_atom_site_refinement_flags
C1 C -0.0822(7) 0.6563(6) 0.7639(6) 0.030(3) Uani 1 1 d .
C2 C -0.0315(8) 0.6351(7) 0.8117(8) 0.045(3) Uani 1 1 d .
H2 H 0.0162 0.6395 0.8007 0.054 Uiso 1 1 calc R
C3 C -0.0510(10) 0.6081(8) 0.8739(8) 0.055(4) Uani 1 1 d .
H3 H -0.0167 0.5942 0.9061 0.066 Uiso 1 1 calc R
C4 C -0.1210(11) 0.6010(8) 0.8904(9) 0.063(5) Uani 1 1 d .
H4 H -0.1344 0.5813 0.9332 0.076 Uiso 1 1 calc R
C5 C -0.1698(9) 0.6225(8) 0.8445(9) 0.055(4) Uani 1 1 d .
H5 H -0.2175 0.6187 0.8560 0.066 Uiso 1 1 calc R
C6 C -0.1508(7) 0.6499(6) 0.7811(8) 0.040(3) Uani 1 1 d .
H6 H -0.1856 0.6643 0.7496 0.048 Uiso 1 1 calc R
C7 C -0.0612(6) 0.6883(5) 0.6973(7) 0.031(2) Uani 1 1 d .
H7A H -0.0291 0.6571 0.6724 0.038 Uiso 1 1 calc R
H7B H -0.1025 0.6961 0.6681 0.038 Uiso 1 1 calc R
C9 C -0.0059(5) 0.7909(6) 0.6572(6) 0.022(2) Uani 1 1 d .
C10 C 0.0353(5) 0.8507(5) 0.6765(5) 0.016(2) Uani 1 1 d .
C11 C 0.0598(6) 0.8945(6) 0.6227(5) 0.020(2) Uani 1 1 d .
C12 C 0.0432(6) 0.8809(6) 0.5532(6) 0.025(2) Uani 1 1 d .
H12 H 0.0582 0.9113 0.5178 0.030 Uiso 1 1 calc R
C13 C 0.0047(6) 0.8225(6) 0.5374(6) 0.029(3) Uani 1 1 d .
H13 H -0.0058 0.8127 0.4906 0.034 Uiso 1 1 calc R
C14 C -0.0191(6) 0.7778(6) 0.5885(6) 0.026(2) Uani 1 1 d .
H14 H -0.0448 0.7377 0.5759 0.031 Uiso 1 1 calc R
C15 C 0.1001(6) 0.9555(6) 0.6379(6) 0.025(2) Uani 1 1 d .
H15 H 0.1066 0.9873 0.6011 0.030 Uiso 1 1 calc R
C17 C 0.1618(5) 1.0374(5) 0.7011(6) 0.022(2) Uani 1 1 d .
C18 C 0.2179(5) 1.0434(6) 0.7460(6) 0.024(2) Uani 1 1 d .
C19 C 0.2511(6) 1.1073(6) 0.7553(6) 0.028(3) Uani 1 1 d .
H19 H 0.2887 1.1106 0.7867 0.034 Uiso 1 1 calc R
C20 C 0.2304(6) 1.1653(6) 0.7197(7) 0.033(3) Uani 1 1 d .
H20 H 0.2542 1.2081 0.7251 0.039 Uiso 1 1 calc R
C21 C 0.1734(7) 1.1600(7) 0.6754(7) 0.033(3) Uani 1 1 d .
H21 H 0.1581 1.1999 0.6511 0.039 Uiso 1 1 calc R
C22 C 0.1388(6) 1.0977(6) 0.6662(6) 0.026(2) Uani 1 1 d .
H22 H 0.0997 1.0954 0.6365 0.031 Uiso 1 1 calc R
C24 C 0.3037(5) 0.9747(6) 0.7969(7) 0.030(3) Uani 1 1 d .
H24 H 0.3342 1.0083 0.7778 0.036 Uiso 1 1 calc R
C25 C 0.3353(6) 0.9219(7) 0.8384(6) 0.032(3) Uani 1 1 d .
C26 C 0.2928(6) 0.8778(6) 0.8807(6) 0.025(2) Uani 1 1 d .
C27 C 0.3287(6) 0.8269(6) 0.9220(6) 0.027(3) Uani 1 1 d .
C28 C 0.3997(7) 0.8220(7) 0.9196(7) 0.038(3) Uani 1 1 d .
H28 H 0.4222 0.7881 0.9472 0.046 Uiso 1 1 calc R
C29 C 0.4398(7) 0.8652(7) 0.8781(8) 0.041(3) Uani 1 1 d .
H29 H 0.4888 0.8607 0.8770 0.050 Uiso 1 1 calc R
C30 C 0.4067(7) 0.9148(7) 0.8385(7) 0.039(3) Uani 1 1 d .
H30 H 0.4337 0.9449 0.8105 0.046 Uiso 1 1 calc R
C32 C 0.3118(7) 0.7296(7) 0.9970(7) 0.037(3) Uani 1 1 d .
H32A H 0.3415 0.7468 1.0349 0.044 Uiso 1 1 calc R
H32B H 0.3400 0.6991 0.9671 0.044 Uiso 1 1 calc R
C33 C 0.2508(7) 0.6903(6) 1.0257(7) 0.034(3) Uani 1 1 d .
C34 C 0.1900(7) 0.6824(7) 0.9865(7) 0.038(3) Uani 1 1 d .
H34 H 0.1879 0.6997 0.9408 0.046 Uiso 1 1 calc R
C35 C 0.1336(9) 0.6494(7) 1.0148(9) 0.051(4) Uani 1 1 d .
H35 H 0.0926 0.6432 0.9885 0.061 Uiso 1 1 calc R
C36 C 0.1369(8) 0.6249(7) 1.0828(9) 0.048(4) Uani 1 1 d .
H36 H 0.0971 0.6045 1.1032 0.057 Uiso 1 1 calc R
C37 C 0.1963(9) 0.6300(8) 1.1197(8) 0.048(4) Uani 1 1 d .
H37 H 0.1989 0.6099 1.1642 0.058 Uiso 1 1 calc R
C38 C 0.2532(7) 0.6643(6) 1.0928(7) 0.038(3) Uani 1 1 d .
H38 H 0.2937 0.6701 1.1199 0.045 Uiso 1 1 calc R
C40 C -0.0833(7) 0.8580(9) 0.8412(6) 0.042(3) Uani 1 1 d .
H40A H -0.0780 0.9066 0.8273 0.063 Uiso 1 1 calc R
H40B H -0.1213 0.8369 0.8151 0.063 Uiso 1 1 calc R
H40C H -0.0402 0.8328 0.8319 0.063 Uiso 1 1 calc R
C41 C -0.0992(11) 0.7817(8) 0.9371(10) 0.069(5) Uani 1 1 d .
H41A H -0.0517 0.7638 0.9361 0.104 Uiso 1 1 calc R
H41B H -0.1281 0.7548 0.9054 0.104 Uiso 1 1 calc R
H41C H -0.1177 0.7779 0.9839 0.104 Uiso 1 1 calc R
C42 C -0.1705(7) 0.8854(9) 0.9288(7) 0.047(4) Uani 1 1 d .
H42A H -0.1804 0.8848 0.9783 0.070 Uiso 1 1 calc R
H42B H -0.2055 0.8579 0.9044 0.070 Uiso 1 1 calc R
H42C H -0.1717 0.9333 0.9120 0.070 Uiso 1 1 calc R
C43 C -0.0472(6) 0.8935(7) 0.9549(7) 0.036(3) Uani 1 1 d .
H43A H -0.0588 0.8921 1.0040 0.055 Uiso 1 1 calc R
H43B H -0.0465 0.9417 0.9392 0.055 Uiso 1 1 calc R
H43C H -0.0014 0.8727 0.9477 0.055 Uiso 1 1 calc R
N16 N 0.1287(4) 0.9719(4) 0.6965(5) 0.0193(17) Uani 1 1 d .
N23 N 0.2391(5) 0.9820(5) 0.7825(4) 0.0223(19) Uani 1 1 d .
N39 N -0.0991(5) 0.8546(5) 0.9158(4) 0.0261(19) Uani 1 1 d .
O1 O 0.1897(4) 0.8346(4) 0.7503(4) 0.0235(16) Uani 1 1 d .
O2 O 0.0957(4) 0.9501(4) 0.8552(4) 0.0232(16) Uani 1 1 d .
O8 O -0.0278(4) 0.7527(4) 0.7115(4) 0.0286(18) Uani 1 1 d .
O10 O 0.0458(4) 0.8646(4) 0.7415(4) 0.0231(16) Uani 1 1 d .
O26 O 0.2257(4) 0.8841(4) 0.8842(4) 0.0275(17) Uani 1 1 d .
O31 O 0.2849(5) 0.7864(4) 0.9581(5) 0.037(2) Uani 1 1 d .
Cl1 Cl 0.08992(14) 0.78418(15) 0.87985(15) 0.0303(6) Uani 1 1 d .
U1 U 0.141526(18) 0.890224(18) 0.803798(18) 0.01796(12) Uani 1 1 d .

loop_
_atom_site_aniso_label
_atom_site_aniso_U_11
_atom_site_aniso_U_22
_atom_site_aniso_U_33
_atom_site_aniso_U_23
_atom_site_aniso_U_13
_atom_site_aniso_U_12
C1 0.039(7) 0.020(6) 0.031(7) 0.009(5) -0.003(5) -0.019(5)
C2 0.044(7) 0.049(8) 0.042(8) 0.004(7) 0.008(7) 0.004(6)
C3 0.078(12) 0.049(9) 0.038(9) 0.012(7) -0.017(8) 0.000(8)
C4 0.109(16) 0.033(8) 0.048(10) 0.002(7) 0.017(10) -0.030(9)
C5 0.060(10) 0.046(9) 0.058(11) -0.010(8) 0.028(9) -0.018(8)
C6 0.036(7) 0.021(6) 0.064(10) -0.010(6) 0.008(6) -0.009(5)
C7 0.035(6) 0.022(5) 0.037(6) 0.000(6) -0.010(6) -0.008(4)
C9 0.021(5) 0.023(5) 0.023(6) 0.003(4) 0.003(4) 0.006(4)
C10 0.016(5) 0.015(5) 0.018(5) 0.003(4) 0.003(4) 0.002(4)
C11 0.025(5) 0.022(5) 0.014(5) 0.003(4) -0.008(4) 0.002(4)
C12 0.025(6) 0.031(6) 0.019(6) 0.003(5) -0.005(5) 0.001(5)
C13 0.031(6) 0.039(7) 0.017(5) 0.003(5) -0.008(5) 0.003(5)
C14 0.025(5) 0.025(6) 0.028(6) 0.000(5) -0.009(5) 0.004(4)
C15 0.022(6) 0.024(6) 0.028(6) 0.008(5) 0.003(5) -0.005(4)
C17 0.023(5) 0.023(5) 0.021(5) 0.005(5) -0.002(5) -0.001(4)
C18 0.020(5) 0.026(6) 0.025(6) 0.002(5) 0.007(5) -0.001(4)
C19 0.020(6) 0.033(7) 0.032(7) -0.009(5) 0.000(5) -0.005(5)
C20 0.019(6) 0.029(6) 0.050(8) -0.003(5) 0.016(5) -0.003(5)
C21 0.035(7) 0.031(6) 0.032(7) 0.006(5) 0.009(5) 0.010(5)
C22 0.021(5) 0.022(6) 0.034(6) 0.001(5) 0.007(5) 0.000(4)
C24 0.019(5) 0.035(6) 0.037(7) -0.010(6) 0.002(5) -0.001(4)
C25 0.034(7) 0.038(7) 0.025(6) -0.007(5) -0.007(5) 0.001(5)
C26 0.021(6) 0.030(6) 0.025(6) -0.003(5) -0.009(5) 0.002(4)
C27 0.032(6) 0.031(6) 0.019(6) -0.007(5) -0.006(5) 0.010(5)
C28 0.044(8) 0.044(7) 0.027(7) -0.009(6) -0.020(6) 0.014(6)
C29 0.025(6) 0.050(8) 0.048(8) -0.006(7) -0.009(6) 0.016(6)
C30 0.027(7) 0.045(8) 0.044(8) -0.007(6) -0.005(6) 0.005(6)
C32 0.043(7) 0.039(7) 0.028(7) -0.002(5) -0.010(6) 0.023(6)
C33 0.042(7) 0.025(6) 0.034(7) -0.005(5) -0.002(6) 0.018(5)
C34 0.052(8) 0.028(6) 0.034(7) -0.012(6) -0.009(6) 0.015(6)
C35 0.058(10) 0.032(7) 0.063(10) 0.001(7) -0.020(8) 0.008(6)
C36 0.048(8) 0.029(7) 0.067(11) 0.002(7) 0.000(8) -0.002(6)
C37 0.070(10) 0.043(8) 0.032(7) 0.008(6) -0.014(7) 0.005(7)
C38 0.052(8) 0.033(7) 0.028(7) 0.002(6) -0.015(6) 0.016(6)
C40 0.034(7) 0.073(10) 0.019(6) 0.001(7) 0.003(5) 0.016(7)
C41 0.097(14) 0.034(8) 0.076(13) 0.009(8) 0.020(11) -0.020(9)
C42 0.024(6) 0.077(10) 0.039(8) -0.009(7) 0.000(6) 0.012(7)
C43 0.023(6) 0.047(8) 0.039(7) -0.023(6) -0.001(5) -0.002(5)
N16 0.016(4) 0.025(4) 0.016(4) 0.005(4) -0.004(4) -0.001(3)
N23 0.025(5) 0.023(4) 0.018(5) 0.000(4) 0.001(4) -0.005(4)
N39 0.024(5) 0.038(6) 0.016(4) -0.002(4) 0.003(4) -0.006(4)
O1 0.033(4) 0.023(4) 0.014(4) 0.008(3) 0.004(3) -0.006(3)
O2 0.022(4) 0.031(4) 0.017(4) 0.006(3) 0.000(3) -0.001(3)
O8 0.032(4) 0.029(4) 0.025(5) 0.002(3) 0.002(3) -0.008(3)
O10 0.023(4) 0.038(5) 0.009(4) 0.005(3) -0.002(3) -0.007(3)
O26 0.026(4) 0.034(4) 0.023(4) 0.005(3) 0.001(3) -0.001(3)
O31 0.037(5) 0.038(5) 0.037(5) 0.010(4) 0.000(4) 0.018(4)
Cl1 0.0263(14) 0.0370(15) 0.0276(14) 0.0116(12) -0.0016(11) -0.0029(12)
U1 0.0182(2) 0.0210(2) 0.01469(17) 0.00007(16) 0.00050(16) 0.00174(16)

loop_
_atom_type_symbol
_atom_type_description
_atom_type_scat_dispersion_real
_atom_type_scat_dispersion_imag
_atom_type_scat_source
C C 0.0033 0.0016 'International Tables Vol C Tables 4.2.6.8 and 6.1.1.4'
H H 0.0000 0.0000 'International Tables Vol C Tables 4.2.6.8 and 6.1.1.4'
N N 0.0061 0.0033 'International Tables Vol C Tables 4.2.6.8 and 6.1.1.4'
O O 0.0106 0.0060 'International Tables Vol C Tables 4.2.6.8 and 6.1.1.4'
Cl Cl 0.1484 0.1585 'International Tables Vol C Tables 4.2.6.8 and 6.1.1.4'
U U -9.6767 9.6646 'International Tables Vol C Tables 4.2.6.8 and 6.1.1.4'

loop_
_geom_angle_atom_site_label_1
_geom_angle_atom_site_label_2
_geom_angle_atom_site_label_3
_geom_angle
C6 C1 C2 118.9(12)
C6 C1 C7 120.8(12)
C2 C1 C7 120.2(11)
C3 C2 C1 120.1(14)
C2 C3 C4 120.4(16)
C5 C4 C3 119.3(15)
C4 C5 C6 121.0(15)
C1 C6 C5 120.3(15)
O8 C7 C1 108.5(10)
O8 C9 C14 126.5(10)
O8 C9 C10 113.8(9)
C14 C9 C10 119.7(10)
O10 C10 C11 122.5(9)
O10 C10 C9 119.8(9)
C11 C10 C9 117.6(9)
C12 C11 C10 121.0(10)
C12 C11 C15 118.1(10)
C10 C11 C15 120.8(10)
C13 C12 C11 119.1(10)
C12 C13 C14 121.5(11)
C9 C14 C13 120.9(11)
N16 C15 C11 127.3(10)
C18 C17 C22 118.3(10)
C18 C17 N16 117.5(9)
C22 C17 N16 124.1(10)
C17 C18 C19 120.5(10)
C17 C18 N23 117.5(9)
C19 C18 N23 122.0(10)
C20 C19 C18 121.3(11)
C19 C20 C21 118.6(11)
C22 C21 C20 121.4(11)
C21 C22 C17 119.9(11)
N23 C24 C25 127.7(11)
C30 C25 C24 119.5(12)
C30 C25 C26 120.5(12)
C24 C25 C26 120.0(11)
O26 C26 C25 122.7(10)
O26 C26 C27 120.8(11)
C25 C26 C27 116.5(10)
O31 C27 C28 127.1(11)
O31 C27 C26 112.4(10)
C28 C27 C26 120.4(12)
C27 C28 C29 122.1(12)
C30 C29 C28 118.6(12)
C29 C30 C25 121.9(14)
O31 C32 C33 107.2(10)
C38 C33 C34 119.5(14)
C38 C33 C32 120.0(12)
C34 C33 C32 120.5(12)
C35 C34 C33 119.6(13)
C34 C35 C36 119.7(14)
C37 C36 C35 120.7(15)
C36 C37 C38 120.4(14)
C37 C38 C33 119.8(13)
C15 N16 C17 117.5(10)
C15 N16 U1 126.0(7)
C17 N16 U1 116.2(7)
C24 N23 C18 118.3(10)
C24 N23 U1 126.1(8)
C18 N23 U1 115.4(6)
C43 N39 C41 110.3(12)
C43 N39 C40 110.0(10)
C41 N39 C40 108.5(12)
C43 N39 C42 109.5(10)
C41 N39 C42 109.1(12)
C40 N39 C42 109.3(10)
C9 O8 C7 117.7(9)
C10 O10 U1 133.4(7)
C26 O26 U1 133.2(7)
C27 O31 C32 119.4(10)
O1 U1 O2 176.7(3)
O1 U1 O26 89.8(3)
O2 U1 O26 90.2(3)
O1 U1 O10 88.9(3)
O2 U1 O10 92.1(3)
O26 U1 O10 161.1(3)
O1 U1 N23 86.6(3)
O2 U1 N23 90.4(3)
O26 U1 N23 68.1(3)
O10 U1 N23 130.6(3)
O1 U1 N16 87.0(3)
O2 U1 N16 90.5(3)
O26 U1 N16 130.5(3)
O10 U1 N16 68.3(3)
N23 U1 N16 62.4(3)
O1 U1 Cl1 93.2(2)
O2 U1 Cl1 90.1(2)
O26 U1 Cl1 81.3(2)
O10 U1 Cl1 80.0(2)
N23 U1 Cl1 149.3(2)
N16 U1 Cl1 148.28(18)

loop_
_geom_bond_atom_site_label_1
_geom_bond_atom_site_label_2
_geom_bond_distance
C1 C6 1.371(18)
C1 C2 1.41(2)
C1 C7 1.489(18)
C2 C3 1.37(2)
C3 C4 1.39(3)
C4 C5 1.36(3)
C5 C6 1.39(2)
C7 O8 1.425(13)
C9 O8 1.354(13)
C9 C14 1.381(16)
C9 C10 1.452(15)
C10 O10 1.307(13)
C10 C11 1.424(15)
C11 C12 1.411(15)
C11 C15 1.441(16)
C12 C13 1.383(17)
C13 C14 1.393(17)
C15 N16 1.305(15)
C17 C18 1.395(16)
C17 C22 1.418(15)
C17 N16 1.419(13)
C18 C19 1.401(16)
C18 N23 1.440(14)
C19 C20 1.375(18)
C20 C21 1.400(19)
C21 C22 1.387(18)
C24 N23 1.284(14)
C24 C25 1.434(18)
C25 C30 1.385(18)
C25 C26 1.438(18)
C26 O26 1.302(13)
C26 C27 1.444(17)
C27 O31 1.349(15)
C27 C28 1.372(18)
C28 C29 1.39(2)
C29 C30 1.384(19)
C32 O31 1.429(14)
C32 C33 1.51(2)
C33 C38 1.398(19)
C33 C34 1.406(19)
C34 C35 1.38(2)
C35 C36 1.40(2)
C36 C37 1.35(2)
C37 C38 1.38(2)
C40 N39 1.483(14)
C41 N39 1.465(18)
C42 N39 1.521(16)
C43 N39 1.465(15)
N16 U1 2.624(9)
N23 U1 2.618(9)
O1 U1 1.759(8)
O2 U1 1.765(8)
O10 U1 2.263(7)
O26 U1 2.257(8)
Cl1 U1 2.713(3)

loop_
_geom_torsion_atom_site_label_1
_geom_torsion_atom_site_label_2
_geom_torsion_atom_site_label_3
_geom_torsion_atom_site_label_4
_geom_torsion
C6 C1 C2 C3 1(2)
C7 C1 C2 C3 177.4(13)
C1 C2 C3 C4 0(2)
C2 C3 C4 C5 -1(2)
C3 C4 C5 C6 1(2)
C2 C1 C6 C5 -0.5(19)
C7 C1 C6 C5 -177.4(12)
C4 C5 C6 C1 -1(2)
C6 C1 C7 O8 112.0(12)
C2 C1 C7 O8 -64.9(15)
O8 C9 C10 O10 -2.6(13)
C14 C9 C10 O10 177.6(10)
O8 C9 C10 C11 -179.2(9)
C14 C9 C10 C11 1.0(14)
O10 C10 C11 C12 -175.2(10)
C9 C10 C11 C12 1.3(15)
O10 C10 C11 C15 2.5(16)
C9 C10 C11 C15 179.0(10)
C10 C11 C12 C13 -2.4(17)
C15 C11 C12 C13 179.8(11)
C11 C12 C13 C14 1.3(17)
O8 C9 C14 C13 178.0(10)
C10 C9 C14 C13 -2.2(16)
C12 C13 C14 C9 1.1(17)
C12 C11 C15 N16 -169.6(11)
C10 C11 C15 N16 12.6(18)
C22 C17 C18 C19 -1.0(16)
N16 C17 C18 C19 -177.3(10)
C22 C17 C18 N23 178.2(10)
N16 C17 C18 N23 1.9(15)
C17 C18 C19 C20 -1.2(17)
N23 C18 C19 C20 179.7(10)
C18 C19 C20 C21 2.2(17)
C19 C20 C21 C22 -1.0(18)
C20 C21 C22 C17 -1.2(18)
C18 C17 C22 C21 2.2(17)
N16 C17 C22 C21 178.2(11)
N23 C24 C25 C30 168.5(12)
N23 C24 C25 C26 -12.8(19)
C30 C25 C26 O26 177.6(11)
C24 C25 C26 O26 -1.1(17)
C30 C25 C26 C27 -0.1(17)
C24 C25 C26 C27 -178.8(11)
O26 C26 C27 O31 4.4(15)
C25 C26 C27 O31 -177.9(10)
O26 C26 C27 C28 -178.0(11)
C25 C26 C27 C28 -0.3(16)
O31 C27 C28 C29 177.3(12)
C26 C27 C28 C29 0.1(18)
C27 C28 C29 C30 0(2)
C28 C29 C30 C25 -1(2)
C24 C25 C30 C29 179.4(12)
C26 C25 C30 C29 0.7(19)
O31 C32 C33 C38 -139.8(11)
O31 C32 C33 C34 37.1(15)
C38 C33 C34 C35 0.3(18)
C32 C33 C34 C35 -176.7(12)
C33 C34 C35 C36 1(2)
C34 C35 C36 C37 -4(2)
C35 C36 C37 C38 5(2)
C36 C37 C38 C33 -4(2)
C34 C33 C38 C37 1.1(18)
C32 C33 C38 C37 178.1(12)
C11 C15 N16 C17 -175.3(11)
C11 C15 N16 U1 11.0(16)
C18 C17 N16 C15 -150.0(10)
C22 C17 N16 C15 33.9(15)
C18 C17 N16 U1 24.4(12)
C22 C17 N16 U1 -151.7(9)
C25 C24 N23 C18 173.2(11)
C25 C24 N23 U1 -12.4(18)
C17 C18 N23 C24 147.8(11)
C19 C18 N23 C24 -33.0(15)
C17 C18 N23 U1 -27.1(12)
C19 C18 N23 U1 152.1(8)
C14 C9 O8 C7 7.6(15)
C10 C9 O8 C7 -172.3(9)
C1 C7 O8 C9 -178.6(9)
C11 C10 O10 U1 -52.0(14)
C9 C10 O10 U1 131.6(8)
C25 C26 O26 U1 50.9(15)
C27 C26 O26 U1 -131.5(9)
C28 C27 O31 C32 -2.7(17)
C26 C27 O31 C32 174.7(10)
C33 C32 O31 C27 -174.5(10)
C26 O26 U1 O1 33.1(10)
C26 O26 U1 O2 -143.6(10)
C26 O26 U1 O10 119.4(11)
C26 O26 U1 N23 -53.2(10)
C26 O26 U1 N16 -52.7(11)
C26 O26 U1 Cl1 126.4(10)
C10 O10 U1 O1 -34.1(9)
C10 O10 U1 O2 142.8(9)
C10 O10 U1 O26 -120.4(11)
C10 O10 U1 N23 50.5(10)
C10 O10 U1 N16 53.1(9)
C10 O10 U1 Cl1 -127.4(9)
C24 N23 U1 O1 -59.1(10)
C18 N23 U1 O1 115.4(7)
C24 N23 U1 O2 122.2(10)
C18 N23 U1 O2 -63.3(7)
C24 N23 U1 O26 32.1(9)
C18 N23 U1 O26 -153.4(8)
C24 N23 U1 O10 -144.7(9)
C18 N23 U1 O10 29.8(8)
C24 N23 U1 N16 -147.4(10)
C18 N23 U1 N16 27.1(7)
C24 N23 U1 Cl1 31.3(12)
C18 N23 U1 Cl1 -154.2(6)
C15 N16 U1 O1 59.6(9)
C17 N16 U1 O1 -114.2(7)
C15 N16 U1 O2 -122.5(9)
C17 N16 U1 O2 63.6(7)
C15 N16 U1 O26 146.8(8)
C17 N16 U1 O26 -27.0(8)
C15 N16 U1 O10 -30.5(8)
C17 N16 U1 O10 155.7(7)
C15 N16 U1 N23 147.3(9)
C17 N16 U1 N23 -26.5(7)
C15 N16 U1 Cl1 -31.5(11)
C17 N16 U1 Cl1 154.7(5)
